data_7235520
loop_
_publ_author_name
'Singhamahapatra, Anadi'
'Sahoo, Laxminarayan'
'Varghese, Babu'
'Loganathan, Duraikkannu'

_publ_section_title
;
 Synthesis of glycopeptoid sulfonamides diversifying N-glycopeptide
 linkage region mimics
;
_journal_issue 35
_journal_name_full 'RSC Advances'
_journal_page_first 18038
_journal_paper_doi 10.1039/c4ra01009d
_journal_volume 4
_journal_year 2014
_chemical_formula_sum 'C19 H22 N2 O6 S'
_chemical_formula_weight 406.45
_space_group_IT_number 2
_space_group_name_Hall '-P 1'
_space_group_name_H-M_alt 'P -1'
_symmetry_cell_setting triclinic
_symmetry_space_group_name_H-M 'P -1'
_atom_sites_solution_hydrogens geom
_atom_sites_solution_primary direct
_atom_sites_solution_secondary difmap
_audit_creation_method SHELXL-97
_cell_angle_alpha 75.243(5)
_cell_angle_beta 84.666(5)
_cell_angle_gamma 65.095(5)
_cell_formula_units_Z 2
_cell_length_a 8.4767(8)
_cell_length_b 8.8960(8)
_cell_length_c 15.3032(14)
_cell_measurement_reflns_used 3250
_cell_measurement_temperature 298(2)
_cell_measurement_theta_max 25.1
_cell_measurement_theta_min 2.6
_cell_volume 1012.02(17)
_computing_cell_refinement 'APEX2/SAINT (Bruker, 2004)'
_computing_data_collection 'APEX2 (Bruker, 2004)'
_computing_data_reduction 'SAINT/XPREP (Bruker, 2004)'
_computing_molecular_graphics 'ORTEP3 (Farrugia, 1997) and Mercury (Bruno et al., 2002)'
_computing_publication_material 'SHELXL-97 (Sheldrick, 2008)'
_computing_structure_refinement 'SHELXL-97 (Sheldrick, 2008)'
_computing_structure_solution 'SIR92 (Altornare et al., 1993)'
_diffrn_ambient_temperature 298(2)
_diffrn_measured_fraction_theta_full 0.937
_diffrn_measured_fraction_theta_max 0.937
_diffrn_measurement_device_type 'Bruker axs kappa apex2 CCD Diffractometer'
_diffrn_measurement_method '\w and \f scan'
_diffrn_radiation_monochromator graphite
_diffrn_radiation_source 'fine-focus sealed tube'
_diffrn_radiation_type MoK\a
_diffrn_radiation_wavelength 0.71073
_diffrn_reflns_av_R_equivalents 0.0528
_diffrn_reflns_av_sigmaI/netI 0.0502
_diffrn_reflns_limit_h_max 9
_diffrn_reflns_limit_h_min -9
_diffrn_reflns_limit_k_max 10
_diffrn_reflns_limit_k_min -10
_diffrn_reflns_limit_l_max 18
_diffrn_reflns_limit_l_min -18
_diffrn_reflns_number 11312
_diffrn_reflns_theta_full 25.00
_diffrn_reflns_theta_max 25.00
_diffrn_reflns_theta_min 2.60
_diffrn_standards_decay_% 0
_exptl_absorpt_coefficient_mu 0.197
_exptl_absorpt_correction_T_max 0.978
_exptl_absorpt_correction_T_min 0.941
_exptl_absorpt_correction_type multi-scan
_exptl_absorpt_process_details 'SADABS (Bruker, 1999)'
_exptl_crystal_colour colourless
_exptl_crystal_density_diffrn 1.334
_exptl_crystal_density_method 'not measured'
_exptl_crystal_description block
_exptl_crystal_F_000 428
_exptl_crystal_size_max 0.25
_exptl_crystal_size_mid 0.22
_exptl_crystal_size_min 0.16
_refine_diff_density_max 0.373
_refine_diff_density_min -0.383
_refine_diff_density_rms 0.059
_refine_ls_extinction_method none
_refine_ls_goodness_of_fit_ref 1.039
_refine_ls_hydrogen_treatment mixed
_refine_ls_matrix_type full
_refine_ls_number_parameters 260
_refine_ls_number_reflns 3340
_refine_ls_number_restraints 0
_refine_ls_restrained_S_all 1.039
_refine_ls_R_factor_all 0.0774
_refine_ls_R_factor_gt 0.0543
_refine_ls_shift/su_max 0.000
_refine_ls_shift/su_mean 0.000
_refine_ls_structure_factor_coef Fsqd
_refine_ls_weighting_details 'calc w=1/[\s^2^(Fo^2^)+(0.0992P)^2^+0.1322P] where P=(Fo^2^+2Fc^2^)/3'
_refine_ls_weighting_scheme calc
_refine_ls_wR_factor_gt 0.1451
_refine_ls_wR_factor_ref 0.1659
_reflns_number_gt 2361
_reflns_number_total 3340
_reflns_threshold_expression >2sigma(I)
_cod_data_source_file c4ra01009d1.cif
_cod_data_source_block shelxl
_cod_original_cell_volume 1012.02(16)
_cod_original_sg_symbol_H-M P-1
_cod_database_code 7235520

loop_
_symmetry_equiv_pos_as_xyz
'x, y, z'
'-x, -y, -z'

loop_
_atom_site_label
_atom_site_type_symbol
_atom_site_fract_x
_atom_site_fract_y
_atom_site_fract_z
_atom_site_U_iso_or_equiv
_atom_site_adp_type
_atom_site_occupancy
_atom_site_symmetry_multiplicity
_atom_site_calc_flag
_atom_site_refinement_flags
C1 C 0.2497(4) 0.7816(3) 0.48309(18) 0.0453(7) Uani 1 1 d .
C2 C 0.2571(3) 0.9309(3) 0.50620(18) 0.0457(7) Uani 1 1 d .
C3 C 0.3096(4) 0.9448(4) 0.5843(2) 0.0611(8) Uani 1 1 d .
H3 H 0.3488 0.8526 0.6342 0.073 Uiso 1 1 calc R
C4 C 0.3016(5) 1.1048(5) 0.5857(3) 0.0736(10) Uani 1 1 d .
H4 H 0.3372 1.1193 0.6375 0.088 Uiso 1 1 calc R
C5 C 0.2419(5) 1.2408(5) 0.5117(3) 0.0695(10) Uani 1 1 d .
H5 H 0.2387 1.3454 0.5143 0.083 Uiso 1 1 calc R
C6 C 0.1869(4) 1.2251(4) 0.4338(2) 0.0605(8) Uani 1 1 d .
H6 H 0.1453 1.3175 0.3842 0.073 Uiso 1 1 calc R
C7 C 0.1958(3) 1.0678(3) 0.43214(18) 0.0449(7) Uani 1 1 d .
C8 C 0.1507(4) 1.0100(3) 0.35985(19) 0.0468(7) Uani 1 1 d .
C9 C 0.1578(4) 0.7299(4) 0.34667(19) 0.0489(7) Uani 1 1 d .
H9A H 0.0908 0.8012 0.2919 0.059 Uiso 1 1 calc R
H9B H 0.0902 0.6731 0.3836 0.059 Uiso 1 1 calc R
C10 C 0.3266(3) 0.5960(3) 0.32151(18) 0.0431(7) Uani 1 1 d .
H10A H 0.3005 0.5151 0.3002 0.052 Uiso 1 1 calc R
H10B H 0.3999 0.5341 0.3752 0.052 Uiso 1 1 calc R
C11 C 0.5897(6) 0.4414(5) 0.1459(2) 0.0848(12) Uani 1 1 d .
H11A H 0.5210 0.5326 0.0965 0.102 Uiso 1 1 calc R
H11B H 0.7045 0.3830 0.1232 0.102 Uiso 1 1 calc R
C12 C 0.5093(4) 0.3221(4) 0.1755(2) 0.0603(8) Uani 1 1 d .
C13 C 0.4415(6) 0.2311(6) 0.1985(3) 0.0874(13) Uani 1 1 d .
C14 C 0.7756(4) 0.4695(4) 0.2540(2) 0.0628(9) Uani 1 1 d .
H14A H 0.8463 0.3504 0.2548 0.075 Uiso 1 1 calc R
H14B H 0.7626 0.4797 0.3162 0.075 Uiso 1 1 calc R
C15 C 0.8722(4) 0.5730(4) 0.2040(2) 0.0491(7) Uani 1 1 d .
C16 C 0.8745(5) 0.7692(4) 0.0590(2) 0.0656(9) Uani 1 1 d .
C17 C 0.7666(8) 0.8201(6) -0.0245(3) 0.127(2) Uani 1 1 d .
H17A H 0.7929 0.7216 -0.0476 0.191 Uiso 1 1 calc R
H17B H 0.7923 0.9038 -0.0693 0.191 Uiso 1 1 calc R
H17C H 0.6455 0.8674 -0.0100 0.191 Uiso 1 1 calc R
C18 C 1.0656(6) 0.6820(6) 0.0409(3) 0.1041(15) Uani 1 1 d .
H18A H 1.1316 0.6542 0.0949 0.156 Uiso 1 1 calc R
H18B H 1.0988 0.7570 -0.0063 0.156 Uiso 1 1 calc R
H18C H 1.0881 0.5794 0.0227 0.156 Uiso 1 1 calc R
C19 C 0.8318(7) 0.9172(5) 0.1017(3) 0.1116(16) Uani 1 1 d .
H19A H 0.7137 0.9547 0.1218 0.167 Uiso 1 1 calc R
H19B H 0.8459 1.0094 0.0580 0.167 Uiso 1 1 calc R
H19C H 0.9087 0.8815 0.1524 0.167 Uiso 1 1 calc R
N1 N 0.1844(3) 0.8378(3) 0.39566(14) 0.0429(6) Uani 1 1 d .
N2 N 0.6061(3) 0.5158(3) 0.21770(19) 0.0637(8) Uani 1 1 d .
O1 O 0.2922(3) 0.6362(3) 0.52810(14) 0.0669(7) Uani 1 1 d .
O2 O 0.0938(3) 1.0879(3) 0.28457(15) 0.0688(7) Uani 1 1 d .
O3 O 0.5108(3) 0.7736(3) 0.27558(16) 0.0688(7) Uani 1 1 d .
O4 O 0.3357(3) 0.7664(3) 0.15881(15) 0.0790(7) Uani 1 1 d .
O5 O 0.9868(4) 0.5814(3) 0.23973(17) 0.0799(7) Uani 1 1 d .
O6 O 0.8162(2) 0.6444(2) 0.11945(13) 0.0504(5) Uani 1 1 d .
S1 S 0.44296(10) 0.68248(9) 0.23736(5) 0.0492(3) Uani 1 1 d .
H13 H 0.411(6) 0.135(7) 0.220(3) 0.133(18) Uiso 1 1 d .

loop_
_atom_site_aniso_label
_atom_site_aniso_U_11
_atom_site_aniso_U_22
_atom_site_aniso_U_33
_atom_site_aniso_U_23
_atom_site_aniso_U_13
_atom_site_aniso_U_12
C1 0.0447(17) 0.0402(16) 0.0461(16) -0.0109(13) 0.0086(12) -0.0140(12)
C2 0.0401(16) 0.0476(16) 0.0491(16) -0.0163(13) 0.0053(12) -0.0160(13)
C3 0.062(2) 0.065(2) 0.0581(19) -0.0221(16) -0.0001(15) -0.0235(16)
C4 0.065(2) 0.101(3) 0.074(2) -0.047(2) 0.0065(18) -0.039(2)
C5 0.069(2) 0.065(2) 0.093(3) -0.040(2) 0.0127(19) -0.0347(18)
C6 0.062(2) 0.0475(18) 0.075(2) -0.0205(15) 0.0101(16) -0.0245(15)
C7 0.0385(16) 0.0407(15) 0.0561(16) -0.0166(13) 0.0068(12) -0.0152(12)
C8 0.0440(17) 0.0393(15) 0.0502(17) -0.0109(13) 0.0038(13) -0.0110(12)
C9 0.0447(17) 0.0495(16) 0.0595(17) -0.0241(13) 0.0081(13) -0.0212(13)
C10 0.0468(17) 0.0368(14) 0.0519(15) -0.0167(12) 0.0078(12) -0.0212(12)
C11 0.115(3) 0.093(3) 0.089(3) -0.060(2) 0.054(2) -0.071(2)
C12 0.069(2) 0.0536(19) 0.071(2) -0.0290(16) 0.0106(17) -0.0310(17)
C13 0.126(4) 0.085(3) 0.080(3) -0.027(2) 0.004(2) -0.067(3)
C14 0.063(2) 0.0472(17) 0.0652(19) -0.0043(14) 0.0190(16) -0.0190(15)
C15 0.0445(19) 0.0467(17) 0.0526(18) -0.0098(13) 0.0015(14) -0.0169(13)
C16 0.092(3) 0.0451(17) 0.066(2) -0.0039(15) 0.0124(18) -0.0408(17)
C17 0.197(6) 0.089(3) 0.077(3) 0.027(2) -0.029(3) -0.063(4)
C18 0.117(4) 0.094(3) 0.128(3) -0.043(3) 0.066(3) -0.072(3)
C19 0.161(5) 0.059(2) 0.129(4) -0.036(2) 0.041(3) -0.059(3)
N1 0.0452(14) 0.0336(12) 0.0474(13) -0.0132(10) 0.0032(10) -0.0123(10)
N2 0.0559(18) 0.0676(17) 0.0944(19) -0.0522(15) 0.0346(14) -0.0388(14)
O1 0.0915(17) 0.0431(12) 0.0569(12) -0.0045(10) 0.0077(11) -0.0246(11)
O2 0.0865(17) 0.0430(12) 0.0589(14) -0.0059(10) -0.0137(12) -0.0104(11)
O3 0.0760(16) 0.0603(13) 0.1001(16) -0.0447(12) 0.0255(12) -0.0470(12)
O4 0.0916(19) 0.0832(17) 0.0589(14) 0.0058(12) -0.0032(12) -0.0449(14)
O5 0.0754(18) 0.0950(19) 0.0779(16) -0.0107(13) -0.0178(13) -0.0453(15)
O6 0.0536(13) 0.0486(11) 0.0517(12) -0.0001(9) -0.0034(9) -0.0295(9)
S1 0.0561(5) 0.0429(4) 0.0589(5) -0.0174(3) 0.0140(4) -0.0300(4)

loop_
_atom_type_symbol
_atom_type_description
_atom_type_scat_dispersion_real
_atom_type_scat_dispersion_imag
_atom_type_scat_source
C C 0.0033 0.0016 'International Tables Vol C Tables 4.2.6.8 and 6.1.1.4'
H H 0.0000 0.0000 'International Tables Vol C Tables 4.2.6.8 and 6.1.1.4'
N N 0.0061 0.0033 'International Tables Vol C Tables 4.2.6.8 and 6.1.1.4'
O O 0.0106 0.0060 'International Tables Vol C Tables 4.2.6.8 and 6.1.1.4'
S S 0.1246 0.1234 'International Tables Vol C Tables 4.2.6.8 and 6.1.1.4'

loop_
_geom_angle_atom_site_label_1
_geom_angle_atom_site_label_2
_geom_angle_atom_site_label_3
_geom_angle
O1 C1 N1 124.1(3)
O1 C1 C2 129.7(3)
N1 C1 C2 106.2(2)
C3 C2 C7 122.1(3)
C3 C2 C1 130.1(3)
C7 C2 C1 107.8(2)
C2 C3 C4 116.8(3)
C2 C3 H3 121.6
C4 C3 H3 121.6
C5 C4 C3 121.1(3)
C5 C4 H4 119.4
C3 C4 H4 119.4
C4 C5 C6 121.3(3)
C4 C5 H5 119.4
C6 C5 H5 119.4
C7 C6 C5 117.7(3)
C7 C6 H6 121.2
C5 C6 H6 121.2
C6 C7 C2 121.0(3)
C6 C7 C8 130.6(3)
C2 C7 C8 108.4(2)
O2 C8 N1 124.0(3)
O2 C8 C7 130.0(3)
N1 C8 C7 106.0(2)
N1 C9 C10 113.3(2)
N1 C9 H9A 108.9
C10 C9 H9A 108.9
N1 C9 H9B 108.9
C10 C9 H9B 108.9
H9A C9 H9B 107.7
C9 C10 S1 113.46(19)
C9 C10 H10A 108.9
S1 C10 H10A 108.9
C9 C10 H10B 108.9
S1 C10 H10B 108.9
H10A C10 H10B 107.7
C12 C11 N2 113.2(3)
C12 C11 H11A 108.9
N2 C11 H11A 108.9
C12 C11 H11B 108.9
N2 C11 H11B 108.9
H11A C11 H11B 107.8
C13 C12 C11 178.2(4)
C12 C13 H13 167(3)
N2 C14 C15 115.6(2)
N2 C14 H14A 108.4
C15 C14 H14A 108.4
N2 C14 H14B 108.4
C15 C14 H14B 108.4
H14A C14 H14B 107.4
O5 C15 O6 127.2(3)
O5 C15 C14 121.3(3)
O6 C15 C14 111.5(3)
O6 C16 C17 101.7(3)
O6 C16 C18 109.5(3)
C17 C16 C18 111.3(4)
O6 C16 C19 108.8(3)
C17 C16 C19 112.0(4)
C18 C16 C19 112.9(3)
C16 C17 H17A 109.5
C16 C17 H17B 109.5
H17A C17 H17B 109.5
C16 C17 H17C 109.5
H17A C17 H17C 109.5
H17B C17 H17C 109.5
C16 C18 H18A 109.5
C16 C18 H18B 109.5
H18A C18 H18B 109.5
C16 C18 H18C 109.5
H18A C18 H18C 109.5
H18B C18 H18C 109.5
C16 C19 H19A 109.5
C16 C19 H19B 109.5
H19A C19 H19B 109.5
C16 C19 H19C 109.5
H19A C19 H19C 109.5
H19B C19 H19C 109.5
C1 N1 C8 111.6(2)
C1 N1 C9 124.0(2)
C8 N1 C9 124.5(2)
C14 N2 C11 119.7(3)
C14 N2 S1 119.4(2)
C11 N2 S1 119.0(3)
C15 O6 C16 122.3(2)
O4 S1 O3 119.79(15)
O4 S1 N2 108.63(16)
O3 S1 N2 107.50(14)
O4 S1 C10 107.67(14)
O3 S1 C10 108.40(13)
N2 S1 C10 103.70(13)

loop_
_geom_bond_atom_site_label_1
_geom_bond_atom_site_label_2
_geom_bond_distance
C1 O1 1.215(3)
C1 N1 1.382(3)
C1 C2 1.485(4)
C2 C3 1.366(4)
C2 C7 1.383(4)
C3 C4 1.401(5)
C3 H3 0.9300
C4 C5 1.377(5)
C4 H4 0.9300
C5 C6 1.379(5)
C5 H5 0.9300
C6 C7 1.376(4)
C6 H6 0.9300
C7 C8 1.473(4)
C8 O2 1.206(3)
C8 N1 1.401(3)
C9 N1 1.454(3)
C9 C10 1.520(4)
C9 H9A 0.9700
C9 H9B 0.9700
C10 S1 1.766(3)
C10 H10A 0.9700
C10 H10B 0.9700
C11 C12 1.451(5)
C11 N2 1.463(4)
C11 H11A 0.9700
C11 H11B 0.9700
C12 C13 1.149(5)
C13 H13 0.96(5)
C14 N2 1.441(4)
C14 C15 1.505(4)
C14 H14A 0.9700
C14 H14B 0.9700
C15 O5 1.195(4)
C15 O6 1.321(3)
C16 O6 1.479(3)
C16 C17 1.499(5)
C16 C18 1.507(5)
C16 C19 1.511(5)
C17 H17A 0.9600
C17 H17B 0.9600
C17 H17C 0.9600
C18 H18A 0.9600
C18 H18B 0.9600
C18 H18C 0.9600
C19 H19A 0.9600
C19 H19B 0.9600
C19 H19C 0.9600
N2 S1 1.620(2)
O3 S1 1.424(2)
O4 S1 1.415(2)

loop_
_geom_torsion_atom_site_label_1
_geom_torsion_atom_site_label_2
_geom_torsion_atom_site_label_3
_geom_torsion_atom_site_label_4
_geom_torsion
O1 C1 C2 C3 -1.6(5)
N1 C1 C2 C3 179.2(3)
O1 C1 C2 C7 179.4(3)
N1 C1 C2 C7 0.2(3)
C7 C2 C3 C4 -1.1(5)
C1 C2 C3 C4 180.0(3)
C2 C3 C4 C5 0.6(5)
C3 C4 C5 C6 0.4(5)
C4 C5 C6 C7 -0.8(5)
C5 C6 C7 C2 0.3(4)
C5 C6 C7 C8 -178.8(3)
C3 C2 C7 C6 0.7(4)
C1 C2 C7 C6 179.9(3)
C3 C2 C7 C8 180.0(3)
C1 C2 C7 C8 -0.9(3)
C6 C7 C8 O2 -0.5(5)
C2 C7 C8 O2 -179.7(3)
C6 C7 C8 N1 -179.6(3)
C2 C7 C8 N1 1.3(3)
N1 C9 C10 S1 -69.9(3)
N2 C11 C12 C13 88(12)
N2 C14 C15 O5 158.6(3)
N2 C14 C15 O6 -23.0(4)
O1 C1 N1 C8 -178.6(3)
C2 C1 N1 C8 0.7(3)
O1 C1 N1 C9 0.2(4)
C2 C1 N1 C9 179.4(2)
O2 C8 N1 C1 179.7(3)
C7 C8 N1 C1 -1.2(3)
O2 C8 N1 C9 0.9(4)
C7 C8 N1 C9 -180.0(2)
C10 C9 N1 C1 -69.5(3)
C10 C9 N1 C8 109.1(3)
C15 C14 N2 C11 86.5(3)
C15 C14 N2 S1 -77.9(3)
C12 C11 N2 C14 110.3(3)
C12 C11 N2 S1 -85.2(4)
O5 C15 O6 C16 -9.2(4)
C14 C15 O6 C16 172.5(2)
C17 C16 O6 C15 -176.0(3)
C18 C16 O6 C15 66.2(4)
C19 C16 O6 C15 -57.7(4)
C14 N2 S1 O4 142.1(2)
C11 N2 S1 O4 -22.5(3)
C14 N2 S1 O3 11.1(3)
C11 N2 S1 O3 -153.5(2)
C14 N2 S1 C10 -103.6(2)
C11 N2 S1 C10 91.8(3)
C9 C10 S1 O4 -60.8(2)
C9 C10 S1 O3 70.2(2)
C9 C10 S1 N2 -175.8(2)
